data_4112921
loop_
_publ_author_name
'Kenichiro Itami'
'Koichi Mitsudo'
'Kazuyoshi Fujita'
'Youichi Ohashi'
'Jun-ichi Yoshida'

_publ_contact_author_email itami@sbchem.kyoto-u.ac.jp
_publ_contact_author_fax +81-75-383-2725
_publ_contact_author_name 'Kenichiro Itami'
_publ_contact_author_phone +81-75-383-2730
_publ_section_title
;
 Catalytic Intermolecular Pauson-Khand-Type Reaction: Strong Directing
 Effect of Pyridylsilyl and Pyrimidylsilyl Groups and Isolation of Ru
 Complexes Relevant to Catalytic Reaction
;
_journal_name_full 'Journal of the American Chemical Society'
_journal_page_first 11058
_journal_page_last 11066
_journal_paper_doi 10.1021/ja047484+
_journal_volume 126
_journal_year 2004
_chemical_formula_moiety 'C12 H13 N O3 Ru Si '
_chemical_formula_sum 'C12 H13 N O3 Ru Si'
_chemical_formula_weight 348.40
_space_group_IT_number 2
_symmetry_cell_setting triclinic
_symmetry_Int_Tables_number 2
_symmetry_space_group_name_Hall '-P 1'
_symmetry_space_group_name_H-M 'P -1'
_audit_creation_date 2003-05-02
_audit_creation_method 'by CrystalStructure v2.00'
_cell_angle_alpha 71.094(8)
_cell_angle_beta 82.6320(3)
_cell_angle_gamma 73.3640(4)
_cell_formula_units_Z 2
_cell_length_a 8.9301
_cell_length_b 9.493(1)
_cell_length_c 9.7181(1)
_cell_measurement_reflns_used 5969
_cell_measurement_temperature 296.1
_cell_measurement_theta_max 27.4
_cell_measurement_theta_min 2.4
_cell_volume 746.20(9)
_computing_cell_refinement PROCESS-AUTO
_computing_data_collection PROCESS-AUTO
_computing_data_reduction CrystalStructure
_computing_publication_material 'CrystalStructure Ver. 2.00'
_computing_structure_refinement CRYSTALS
_computing_structure_solution 'DIRDIF99 (PATTY)'
_diffrn_detector_area_resol_mean 10.00
_diffrn_measured_fraction_theta_full 0.9062
_diffrn_measured_fraction_theta_max 0.9062
_diffrn_measurement_device_type 'Rigaku RAXIS-RAPID'
_diffrn_measurement_method \w
_diffrn_radiation_type 'Mo K\a'
_diffrn_radiation_wavelength 0.7107
_diffrn_reflns_av_R_equivalents 0.064
_diffrn_reflns_limit_h_max 11
_diffrn_reflns_limit_h_min -11
_diffrn_reflns_limit_k_max 12
_diffrn_reflns_limit_k_min -12
_diffrn_reflns_limit_l_max 12
_diffrn_reflns_limit_l_min -12
_diffrn_reflns_number 5328
_diffrn_reflns_theta_full 27.47
_diffrn_reflns_theta_max 27.47
_exptl_absorpt_coefficient_mu 1.129
_exptl_absorpt_correction_T_max 0.893
_exptl_absorpt_correction_T_min 0.250
_exptl_absorpt_correction_type multi-scan
_exptl_absorpt_process_details
;
    Higashi, T. (1995). Program for Absorption Correction.
    Rigaku Corporation, Tokyo, Japan.
;
_exptl_crystal_colour yellow
_exptl_crystal_density_diffrn 1.550
_exptl_crystal_description platelet
_exptl_crystal_size_max 0.20
_exptl_crystal_size_mid 0.20
_exptl_crystal_size_min 0.10
_refine_diff_density_max 0.53
_refine_diff_density_min -0.81
_refine_ls_extinction_coef 49.1(4)
_refine_ls_extinction_method 'Larson (1970) Crystallographic Computing eq. 22'
_refine_ls_goodness_of_fit_ref 2.255
_refine_ls_hydrogen_treatment refall
_refine_ls_number_parameters 177
_refine_ls_number_reflns 2534
_refine_ls_R_factor_gt 0.0590
_refine_ls_shift/su_max 0.0000
_refine_ls_structure_factor_coef F
_refine_ls_weighting_details 'w = 1.0'
_refine_ls_weighting_scheme unit
_refine_ls_wR_factor_ref 0.0660
_reflns_number_gt 2534
_reflns_number_total 3101
_reflns_threshold_expression F^2^>2.0\s(F^2^)
_cod_data_source_file ja0474842Bsi20040506_121549.cif
_cod_data_source_block '_mitsudo31________________'
_cod_original_cell_volume 746.20(7)
_cod_original_sg_symbol_H-M 'P -1 '
_cod_original_formula_sum 'C12 H13 N O3 Ru Si '
_cod_database_code 4112921

loop_
_symmetry_equiv_pos_as_xyz
x,y,z
-x,-y,-z

loop_
_atom_site_label
_atom_site_type_symbol
_atom_site_fract_x
_atom_site_fract_y
_atom_site_fract_z
_atom_site_U_iso_or_equiv
_atom_site_adp_type
_atom_site_occupancy
_atom_site_symmetry_multiplicity
_atom_site_calc_flag
Ru1 Ru 0.22508(9) 0.45043(8) 0.22893(8) 0.0616(2) Uani 1.00 1 d
Si1 Si 0.3209(3) 0.7312(3) 0.2875(3) 0.0649(7) Uani 1.00 1 d
O1 O 0.247(1) 0.276(1) 0.011(1) 0.130(4) Uani 1.00 1 d
O2 O -0.1184(9) 0.573(1) 0.3231(9) 0.114(3) Uani 1.00 1 d
O3 O 0.258(1) 0.1474(8) 0.4726(8) 0.102(3) Uani 1.00 1 d
N1 N 0.2102(8) 0.6728(7) 0.0627(7) 0.060(2) Uani 1.00 1 d
C1 C 0.469(1) 0.442(1) 0.246(1) 0.076(3) Uani 1.00 1 d
C2 C 0.378(1) 0.521(1) 0.337(1) 0.068(3) Uani 1.00 1 d
C3 C 0.158(1) 0.801(1) 0.411(1) 0.089(4) Uani 1.00 1 d
C4 C 0.477(1) 0.828(1) 0.281(1) 0.087(4) Uani 1.00 1 d
C5 C 0.253(1) 0.7876(9) 0.0980(9) 0.063(2) Uani 1.00 1 d
C6 C 0.244(1) 0.931(1) -0.010(1) 0.078(3) Uani 1.00 1 d
C7 C 0.194(1) 0.961(1) -0.148(1) 0.093(4) Uani 1.00 1 d
C8 C 0.150(1) 0.848(1) -0.178(1) 0.086(3) Uani 1.00 1 d
C9 C 0.160(1) 0.709(1) -0.072(1) 0.073(3) Uani 1.00 1 d
C10 C 0.237(1) 0.345(1) 0.088(1) 0.086(3) Uani 1.00 1 d
C11 C 0.009(1) 0.527(1) 0.287(1) 0.077(3) Uani 1.00 1 d
C12 C 0.245(1) 0.266(1) 0.378(1) 0.074(3) Uani 1.00 1 d
H1 H 0.502(1) 0.489(1) 0.148(1) 0.089(3) Uiso 1.00 1 c
H2 H 0.546(1) 0.331(1) 0.281(1) 0.089(3) Uiso 1.00 1 c
H3 H 0.406(1) 0.460(1) 0.407(1) 0.082(3) Uiso 1.00 1 c
H4 H 0.196(1) 0.776(1) 0.506(1) 0.109(4) Uiso 1.00 1 c
H5 H 0.077(1) 0.753(1) 0.417(1) 0.109(4) Uiso 1.00 1 c
H6 H 0.120(1) 0.909(1) 0.373(1) 0.109(4) Uiso 1.00 1 c
H7 H 0.515(1) 0.802(1) 0.376(1) 0.111(4) Uiso 1.00 1 c
H8 H 0.561(1) 0.794(1) 0.219(1) 0.111(4) Uiso 1.00 1 c
H9 H 0.438(1) 0.937(1) 0.244(1) 0.111(4) Uiso 1.00 1 c
H10 H 0.294(1) 1.015(1) 0.001(1) 0.091(3) Uiso 1.00 1 c
H11 H 0.184(1) 1.058(1) -0.231(1) 0.108(4) Uiso 1.00 1 c
H12 H 0.126(1) 0.863(1) -0.267(1) 0.102(4) Uiso 1.00 1 c
H13 H 0.122(1) 0.632(1) -0.082(1) 0.087(3) Uiso 1.00 1 c

loop_
_atom_site_aniso_label
_atom_site_aniso_U_11
_atom_site_aniso_U_22
_atom_site_aniso_U_33
_atom_site_aniso_U_12
_atom_site_aniso_U_13
_atom_site_aniso_U_23
Ru1 0.0700(5) 0.0544(4) 0.0662(4) -0.0240(3) 0.0008(3) -0.0205(3)
Si1 0.075(2) 0.061(1) 0.067(1) -0.026(1) -0.006(1) -0.021(1)
O1 0.19(1) 0.098(6) 0.121(7) -0.050(6) 0.011(6) -0.060(5)
O2 0.078(5) 0.142(7) 0.099(6) -0.018(5) 0.017(4) -0.023(5)
O3 0.133(7) 0.070(4) 0.097(5) -0.031(4) -0.012(5) -0.010(4)
N1 0.070(4) 0.062(4) 0.054(4) -0.024(3) 0.002(3) -0.023(3)
C1 0.067(5) 0.066(5) 0.091(7) -0.017(4) -0.003(5) -0.017(5)
C2 0.071(5) 0.059(5) 0.074(6) -0.018(4) -0.008(4) -0.018(4)
C3 0.100(8) 0.089(7) 0.084(7) -0.029(6) 0.007(6) -0.035(6)
C4 0.090(7) 0.086(7) 0.100(8) -0.037(6) -0.014(6) -0.031(6)
C5 0.072(5) 0.056(4) 0.070(5) -0.025(4) 0.005(4) -0.025(4)
C6 0.087(6) 0.060(5) 0.080(6) -0.027(5) -0.004(5) -0.005(4)
C7 0.104(8) 0.080(7) 0.087(7) -0.023(6) -0.009(6) -0.011(6)
C8 0.107(8) 0.084(7) 0.065(6) -0.021(6) -0.003(5) -0.024(5)
C9 0.081(6) 0.073(6) 0.065(5) -0.014(5) -0.004(5) -0.024(4)
C10 0.123(9) 0.068(6) 0.081(6) -0.039(6) 0.003(6) -0.032(5)
C11 0.078(6) 0.086(6) 0.069(6) -0.030(5) -0.008(5) -0.014(5)
C12 0.089(7) 0.061(5) 0.080(6) -0.024(5) -0.002(5) -0.028(5)

loop_
_atom_type_symbol
_atom_type_description
_atom_type_scat_dispersion_real
_atom_type_scat_dispersion_imag
_atom_type_scat_source
C C 0.006 0.003
;
International Tables for Crystallography
(1992, Vol. C, Tables 4.2.6.8 and 6.1.1.4)
;
H H 0.000 0.000
;
International Tables for Crystallography
(1992, Vol. C, Table 6.1.1.4)
;
N N 0.011 0.006
;
International Tables for Crystallography
(1992, Vol. C, Tables 4.2.6.8 and 6.1.1.4)
;
Si Si 0.102 0.094
;
International Tables for Crystallography
(1992, Vol. C, Tables 4.2.6.8 and 6.1.1.4)
;
O O 0.017 0.010
;
International Tables for Crystallography
(1992, Vol. C, Tables 4.2.6.8 and 6.1.1.4)
;
Ru Ru -1.118 0.919
;
International Tables for Crystallography
(1992, Vol. C, Tables 4.2.6.8 and 6.1.1.4)
;

loop_
_geom_angle_atom_site_label_1
_geom_angle_atom_site_label_2
_geom_angle_atom_site_label_3
_geom_angle
_geom_angle_publ_flag
N1 Ru1 C1 86.5(3) yes
N1 Ru1 C2 85.1(3) yes
C1 Ru1 C2 36.8(3) yes
N1 Ru1 C10 93.1(3) yes
C1 Ru1 C10 102.9(4) yes
C2 Ru1 C10 139.7(4) yes
N1 Ru1 C11 89.0(3) yes
C1 Ru1 C11 146.8(4) yes
C2 Ru1 C11 110.0(4) yes
C10 Ru1 C11 110.2(4) yes
N1 Ru1 C12 175.9(3) yes
C1 Ru1 C12 90.6(4) yes
C2 Ru1 C12 90.8(4) yes
C10 Ru1 C12 90.3(4) yes
C11 Ru1 C12 91.9(4) yes
C2 Si1 C3 111.3(4) yes
C2 Si1 C4 117.0(4) yes
C3 Si1 C4 107.4(5) yes
C2 Si1 C5 102.2(4) yes
C3 Si1 C5 111.0(4) yes
C4 Si1 C5 107.8(4) yes
Ru1 N1 C5 118.6(5) yes
Ru1 N1 C9 124.3(6) yes
C5 N1 C9 117.1(7) yes
Ru1 C1 C2 71.7(5) yes
Ru1 C1 H1 103.8(3) no
C2 C1 H1 124.7(5) no
Ru1 C1 H2 116.2(2) no
C2 C1 H2 124.7(5) no
H1 C1 H2 107.102(9) no
Ru1 C2 Si1 108.0(4) yes
Ru1 C2 C1 71.5(5) yes
Si1 C2 C1 122.9(7) yes
Ru1 C2 H3 110.7(2) no
Si1 C2 H3 132.0(3) no
C1 C2 H3 96.0(5) no
Si1 C3 H4 110.1(3) no
Si1 C3 H5 109.4(3) no
H4 C3 H5 109.471(6) no
Si1 C3 H6 108.8(3) no
H4 C3 H6 109.474(9) no
H5 C3 H6 109.47(1) no
Si1 C4 H7 110.5(3) no
Si1 C4 H8 108.1(3) no
H7 C4 H8 109.471(4) no
Si1 C4 H9 109.8(3) no
H7 C4 H9 109.475(9) no
H8 C4 H9 109.469(7) no
Si1 C5 N1 115.2(6) yes
Si1 C5 C6 126.4(6) yes
N1 C5 C6 118.4(8) yes
C5 C6 C7 122.1(9) yes
C5 C6 H10 122.7(5) no
C7 C6 H10 114.2(6) no
C6 C7 C8 117.9(10) yes
C6 C7 H11 127.9(6) no
C8 C7 H11 114.2(6) no
C7 C8 C9 119.4(10) yes
C7 C8 H12 118.5(6) no
C9 C8 H12 121.8(6) no
N1 C9 C8 125.1(9) yes
N1 C9 H13 111.3(5) no
C8 C9 H13 123.4(6) no
Ru1 C10 O1 176.6(10) yes
Ru1 C11 O2 178.6(9) yes
Ru1 C12 O3 179.5(8) yes

loop_
_geom_bond_atom_site_label_1
_geom_bond_atom_site_label_2
_geom_bond_distance
_geom_bond_publ_flag
Ru1 N1 2.184(6) yes
Ru1 C1 2.182(9) yes
Ru1 C2 2.184(8) yes
Ru1 C10 1.92(1) yes
Ru1 C11 1.939(11) yes
Ru1 C12 1.86(1) yes
Si1 C2 1.827(8) yes
Si1 C3 1.87(1) yes
Si1 C4 1.866(9) yes
Si1 C5 1.872(9) yes
O1 C10 1.124(11) yes
O2 C11 1.148(11) yes
O3 C12 1.185(11) yes
N1 C5 1.403(9) yes
N1 C9 1.35(1) yes
C1 C2 1.378(12) yes
C1 H1 0.96336(6) no
C1 H2 1.04902(11) no
C2 H3 0.74981(8) no
C3 H4 0.950 no
C3 H5 0.950 no
C3 H6 0.94999(13) no
C4 H7 0.950 no
C4 H8 0.950 no
C4 H9 0.95000(13) no
C5 C6 1.411(11) yes
C6 C7 1.386(13) yes
C6 H10 1.0632(1) no
C7 C8 1.365(13) yes
C7 H11 0.99370(13) no
C8 C9 1.373(12) yes
C8 H12 0.879 no
C9 H13 0.92712(9) no

loop_
_geom_contact_atom_site_label_1
_geom_contact_atom_site_label_2
_geom_contact_site_symmetry_2
_geom_contact_distance
_geom_contact_publ_flag
Ru1 Si1 . 3.252(2) yes
Ru1 O1 . 3.041(8) yes
Ru1 O2 . 3.086(8) yes
Ru1 O3 . 3.041(7) yes
Ru1 N1 . 2.184(6) yes
Ru1 C1 . 2.182(9) yes
Ru1 C2 . 2.184(8) yes
Ru1 C5 . 3.110(8) yes
Ru1 C9 . 3.146(9) yes
Ru1 C10 . 1.92(1) yes
Ru1 C11 . 1.939(11) yes
Ru1 C12 . 1.86(1) yes
Ru1 H1 . 2.586(9) no
Ru1 H2 . 2.807(9) no
Ru1 H3 . 2.547(8) no
Ru1 H13 . 3.064(9) no
Si1 N1 . 2.777(7) yes
Si1 C1 . 2.824(9) yes
Si1 C2 . 1.827(8) yes
Si1 C3 . 1.87(1) yes
Si1 C4 . 1.866(9) yes
Si1 C5 . 1.872(9) yes
Si1 C6 . 2.94(1) yes
Si1 H1 . 3.01(1) no
Si1 H3 . 2.394(9) no
Si1 H4 . 2.37(1) no
Si1 H5 . 2.36(1) no
Si1 H6 . 2.36(1) no
Si1 H7 . 2.372(9) no
Si1 H8 . 2.342(9) no
Si1 H9 . 2.363(9) no
Si1 H10 . 3.165(9) no
O1 O2 2_565 3.301(13) yes
O1 C6 1_545 3.357(12) yes
O1 C9 2_565 3.577(14) yes
O1 C10 . 1.124(11) yes
O1 C11 2_565 3.583(14) yes
O1 C12 . 3.538(13) yes
O1 H1 2_665 3.479(12) no
O1 H8 2_665 2.770(14) no
O1 H9 1_545 3.397(14) no
O1 H10 1_545 2.421(12) no
O1 H13 . 3.093(13) no
O1 H13 2_565 3.210(14) no
O2 C11 . 1.148(11) yes
O2 H3 2_566 3.433(11) no
O2 H4 2_566 3.413(13) no
O2 H5 . 3.146(14) no
O2 H5 2_566 3.260(13) no
O2 H7 1_455 3.454(13) no
O2 H8 1_455 3.091(13) no
O2 H11 2_575 3.215(14) no
O2 H13 2_565 3.501(13) no
O3 C7 1_546 3.586(13) yes
O3 C10 . 3.599(13) yes
O3 C12 . 1.185(11) yes
O3 H2 . 3.508(12) no
O3 H3 . 3.423(11) no
O3 H5 2_566 3.035(13) no
O3 H6 1_545 3.302(12) no
O3 H7 2_666 2.874(12) no
O3 H9 1_545 3.411(13) no
O3 H11 1_546 2.779(14) no
O3 H12 1_546 3.422(12) no
N1 C1 . 2.992(11) yes
N1 C2 . 2.955(11) yes
N1 C5 . 1.403(9) yes
N1 C6 . 2.417(11) yes
N1 C7 . 2.817(12) yes
N1 C8 . 2.412(12) yes
N1 C9 . 1.35(1) yes
N1 C10 . 2.985(11) yes
N1 C11 . 2.894(11) yes
N1 H1 . 2.741(11) no
N1 H1 2_665 3.402(11) no
N1 H10 . 3.395(11) no
N1 H12 . 3.196(12) no
N1 H13 . 1.890(11) no
C1 C2 . 1.378(12) yes
C1 C5 . 3.256(12) yes
C1 C10 . 3.212(14) yes
C1 C12 . 2.878(13) yes
C1 H1 . 0.96336(6) no
C1 H2 . 1.04902(11) no
C1 H3 . 1.636(12) no
C1 H8 . 3.584(12) no
C2 C3 . 3.054(13) yes
C2 C4 . 3.149(12) yes
C2 C5 . 2.879(12) yes
C2 C11 . 3.380(13) yes
C2 C12 . 2.886(12) yes
C2 H1 . 2.083(12) no
C2 H2 . 2.156(11) no
C2 H3 . 0.74981(8) no
C2 H3 2_666 3.420(17) no
C2 H4 . 3.291(13) no
C2 H5 . 3.147(13) no
C2 H7 . 3.380(12) no
C2 H7 2_666 3.403(14) no
C2 H8 . 3.268(12) no
C3 C4 . 3.012(14) yes
C3 C5 . 3.086(13) yes
C3 H3 . 3.366(13) no
C3 H4 . 0.950 no
C3 H5 . 0.950 no
C3 H6 . 0.94999(13) no
C3 H7 . 3.164(14) no
C3 H9 . 3.157(14) no
C3 H11 2_575 3.421(16) no
C3 H12 1_556 3.326(14) no
C3 H12 2_575 3.457(15) no
C4 C5 . 3.021(12) yes
C4 C6 . 3.444(14) yes
C4 H3 . 3.528(12) no
C4 H3 2_666 3.400(14) no
C4 H4 . 3.155(14) no
C4 H6 . 3.144(14) no
C4 H7 . 0.950 no
C4 H8 . 0.950 no
C4 H9 . 0.95000(13) no
C4 H10 . 3.096(14) no
C4 H10 2_675 3.398(13) no
C4 H11 2_675 3.424(14) no
C5 C6 . 1.411(11) yes
C5 C7 . 2.448(14) yes
C5 C8 . 2.776(13) yes
C5 C9 . 2.345(12) yes
C5 H1 . 2.996(12) no
C5 H5 . 3.253(13) no
C5 H6 . 3.207(12) no
C5 H8 . 3.142(12) no
C5 H9 . 3.155(12) no
C5 H10 . 2.178(11) no
C5 H11 . 3.386(14) no
C5 H13 . 3.136(12) no
C6 C7 . 1.386(13) yes
C6 C8 . 2.357(14) yes
C6 C9 . 2.687(13) yes
C6 H8 . 3.500(14) no
C6 H8 2_675 3.501(13) no
C6 H9 . 3.210(14) no
C6 H10 . 1.0632(1) no
C6 H11 . 2.145(13) no
C6 H12 . 3.147(14) no
C7 C8 . 1.365(13) yes
C7 C9 . 2.363(14) yes
C7 H2 2_665 3.559(15) no
C7 H6 2_575 3.461(16) no
C7 H8 2_675 3.493(14) no
C7 H10 . 2.065(14) no
C7 H11 . 0.99370(13) no
C7 H12 . 1.945(14) no
C7 H13 . 3.218(14) no
C8 C9 . 1.373(12) yes
C8 H2 2_665 3.011(14) no
C8 H4 1_554 3.314(14) no
C8 H6 2_575 3.140(15) no
C8 H10 . 3.280(14) no
C8 H11 . 1.990(13) no
C8 H12 . 0.879 no
C8 H13 . 2.036(13) no
C9 C10 . 3.207(13) yes
C9 H1 2_665 3.208(13) no
C9 H2 2_665 3.125(13) no
C9 H11 . 3.225(14) no
C9 H12 . 1.982(12) no
C9 H13 . 0.92712(9) no
C10 C11 . 3.163(15) yes
C10 C12 . 2.676(14) yes
C10 H1 . 3.242(13) no
C10 H1 2_665 3.403(14) no
C10 H2 . 3.480(14) no
C10 H10 1_545 3.381(13) no
C10 H13 . 2.669(14) no
C10 H13 2_565 3.157(15) no
C11 C12 . 2.727(14) yes
C11 H5 . 3.047(14) no
C11 H5 2_566 3.400(14) no
C11 H13 . 3.497(13) no
C11 H13 2_565 3.334(13) no
C12 H2 . 2.896(13) no
C12 H3 . 2.731(12) no
C12 H5 2_566 3.296(13) no
C12 H7 2_666 3.199(14) no
H1 H1 2_665 2.81(2) no
H1 H2 . 1.6195(2) no
H1 H3 . 2.506(13) no
H1 H8 . 3.373(13) no
H1 H13 2_665 3.273(13) no
H2 H3 . 2.057(11) no
H2 H4 2_666 3.029(14) no
H2 H7 2_666 3.193(15) no
H2 H12 2_665 3.001(14) no
H2 H13 2_665 3.369(13) no
H3 H3 2_666 3.022(17) no
H3 H4 . 3.410(13) no
H3 H5 . 3.440(13) no
H3 H7 . 3.570(12) no
H3 H7 2_666 2.670(14) no
H4 H5 . 1.551 no
H4 H6 . 1.55134(16) no
H4 H7 . 3.014(14) no
H4 H9 . 3.383(14) no
H4 H12 1_556 2.546(13) no
H5 H6 . 1.5514(2) no
H5 H11 2_575 2.911(16) no
H5 H12 2_575 3.479(15) no
H6 H6 2_576 3.599(18) no
H6 H7 . 3.381(14) no
H6 H9 . 2.996(14) no
H6 H11 2_575 3.091(16) no
H6 H12 1_556 3.385(14) no
H6 H12 2_575 2.636(15) no
H7 H8 . 1.551 no
H7 H9 . 1.55137(16) no
H7 H11 2_675 3.293(14) no
H8 H9 . 1.55131(14) no
H8 H10 . 3.178(14) no
H8 H10 2_675 2.766(13) no
H8 H11 2_675 3.039(14) no
H9 H10 . 2.616(14) no
H9 H10 2_675 3.173(14) no
H9 H11 2_675 3.384(14) no
H10 H10 2_675 3.596(19) no
H10 H11 . 2.445(13) no
H11 H12 . 2.198(13) no
H12 H13 . 2.353(12) no

loop_
_geom_torsion_atom_site_label_1
_geom_torsion_atom_site_label_2
_geom_torsion_atom_site_label_3
_geom_torsion_atom_site_label_4
_geom_torsion
_geom_torsion_publ_flag
C1 Ru1 N1 C5 -55.0(1) yes
C1 Ru1 N1 C9 126.2(1) yes
C2 Ru1 N1 C5 -18.2(1) yes
C2 Ru1 N1 C9 163.1(1) yes
C10 Ru1 N1 C5 -157.8(1) yes
C10 Ru1 N1 C9 23.4(2) yes
C11 Ru1 N1 C5 92.0(1) yes
C11 Ru1 N1 C9 -86.8(2) yes
C12 Ru1 N1 C5 -10.4(2) yes
C12 Ru1 N1 C9 170.8(2) yes
N1 Ru1 C1 C2 86.5(1) yes
C2 Ru1 C1 C2 0.0(7) yes
C10 Ru1 C1 C2 179.0(2) yes
C11 Ru1 C1 C2 3.7(3) yes
C12 Ru1 C1 C2 -90.6(1) yes
N1 Ru1 C2 Si1 28.9(1) yes
N1 Ru1 C2 C1 -90.7(1) yes
C1 Ru1 C2 Si1 119.6(2) yes
C1 Ru1 C2 C1 0.0(8) yes
C10 Ru1 C2 Si1 118.0(2) yes
C10 Ru1 C2 C1 -1.6(2) yes
C11 Ru1 C2 Si1 -58.3(2) yes
C11 Ru1 C2 C1 -177.8(2) yes
C12 Ru1 C2 Si1 -150.6(1) yes
C12 Ru1 C2 C1 89.9(1) yes
N1 Ru1 C10 O1 156.3(3) yes
C1 Ru1 C10 O1 69.2(3) yes
C2 Ru1 C10 O1 70.1(3) yes
C11 Ru1 C10 O1 -113.6(3) yes
C12 Ru1 C10 O1 -21.5(3) yes
N1 Ru1 C11 O2 -83.4(7) yes
C1 Ru1 C11 O2 -1.3(7) yes
C2 Ru1 C11 O2 1.1(7) yes
C10 Ru1 C11 O2 -176.3(7) yes
C12 Ru1 C11 O2 92.7(7) yes
N1 Ru1 C12 O3 -140.9(2) yes
C1 Ru1 C12 O3 -96.4(2) yes
C2 Ru1 C12 O3 -133.2(2) yes
C10 Ru1 C12 O3 6.5(2) yes
C11 Ru1 C12 O3 116.7(2) yes
C3 Si1 C2 Ru1 85.8(1) yes
C3 Si1 C2 C1 165.1(1) yes
C4 Si1 C2 Ru1 -150.2(1) yes
C4 Si1 C2 C1 -71.0(2) yes
C5 Si1 C2 Ru1 -32.8(1) yes
C5 Si1 C2 C1 46.5(2) yes
C2 Si1 C5 N1 21.4(2) yes
C2 Si1 C5 C6 -157.7(1) yes
C3 Si1 C5 N1 -97.4(2) yes
C3 Si1 C5 C6 83.5(2) yes
C4 Si1 C5 N1 145.3(1) yes
C4 Si1 C5 C6 -33.9(2) yes
Ru1 N1 C5 Si1 0.5(9) yes
Ru1 N1 C5 C6 179.7(8) yes
C9 N1 C5 Si1 179.4(1) yes
C9 N1 C5 C6 -1.4(2) yes
Ru1 N1 C9 C8 -179.9(9) yes
C5 N1 C9 C8 1.3(2) yes
Ru1 C1 C2 Ru1 0.00(6) yes
Ru1 C1 C2 Si1 -99.9(9) yes
Si1 C5 C6 C7 179.5(9) yes
N1 C5 C6 C7 0.4(2) yes
C5 C6 C7 C8 0.8(2) yes
C6 C7 C8 C9 -1.0(2) yes
C7 C8 C9 N1 -0.1(2) yes
